data_2100442
loop_
_publ_author_name
'Damgaard Poulsen, Rasmus'
'Bentien, Anders'
'Christensen, Mogens'
'Brummerstedt Iversen, Bo'

_publ_section_title
;
 Solvothermal synthesis, multi-temperature crystal structures and
 physical properties of isostructural coordination polymers,
 2C~4~H~12~N^+^[<i>M</i>~3~(C~8~H~4~O~4~)~4~]^2{-^}&#x00B7;3C~5~H~11~NO,
 <i>M</i> = Co, Zn
;
_journal_coeditor_code LC5040
_journal_date_accepted 2005-12-22
_journal_date_recd_electronic 2005-09-21
_journal_issue 2
_journal_name_full 'Acta Crystallographica Section B'
_journal_page_first 245
_journal_page_last 254
_journal_paper_category FA
_journal_paper_doi 10.1107/S0108768105042795
_journal_volume 62
_journal_year 2006
_chemical_formula_moiety 'C27.50 H36.50 N2.50 O9.50 Zn1.50'
_chemical_formula_sum 'C27.5 H36.5 N2.5 O9.5 Zn1.5'
_chemical_formula_weight 652.15
_chemical_name_systematic
;
 ?
;
_space_group_IT_number 15
_symmetry_cell_setting monoclinic
_symmetry_space_group_name_Hall '-C 2yc'
_symmetry_space_group_name_H-M 'C 1 2/c 1'
_atom_sites_solution_hydrogens geom
_atom_sites_solution_primary direct
_atom_sites_solution_secondary difmap
_audit_creation_method SHELXL-97
_cell_angle_alpha 90.00
_cell_angle_beta 92.4950(10)
_cell_angle_gamma 90.00
_cell_formula_units_Z 8
_cell_length_a 33.4193(4)
_cell_length_b 9.84550(10)
_cell_length_c 18.1908(2)
_cell_measurement_reflns_used 8669
_cell_measurement_temperature 200.0(10)
_cell_measurement_theta_max 23.63
_cell_measurement_theta_min 2.24
_cell_volume 5979.64(11)
_computing_cell_refinement 'SMART (Bruker, 1998)'
_computing_data_collection 'SMART (Bruker, 1998)'
_computing_data_reduction SAINT
_computing_molecular_graphics 'SHELXL-97 (Sheldrick, 1997)'
_computing_publication_material 'SHELXS-97 (Sheldrick, 1997)'
_computing_structure_refinement 'SHELXL-97 (Sheldrick, 1997)'
_computing_structure_solution 'SHELXS-97 (Sheldrick, 1990)'
_diffrn_ambient_temperature 200.0(10)
_diffrn_measured_fraction_theta_full 0.992
_diffrn_measured_fraction_theta_max 0.992
_diffrn_measurement_device_type 'Bruker SMART 1K CCD area-detector'
_diffrn_measurement_method '\w and \p'
_diffrn_radiation_monochromator graphite
_diffrn_radiation_type MoK\a
_diffrn_radiation_wavelength 0.71073
_diffrn_reflns_av_R_equivalents 0.0000
_diffrn_reflns_av_sigmaI/netI 0.1138
_diffrn_reflns_limit_h_max 46
_diffrn_reflns_limit_h_min -46
_diffrn_reflns_limit_k_max 13
_diffrn_reflns_limit_k_min 0
_diffrn_reflns_limit_l_max 25
_diffrn_reflns_limit_l_min 0
_diffrn_reflns_number 8640
_diffrn_reflns_theta_full 29.99
_diffrn_reflns_theta_max 29.99
_diffrn_reflns_theta_min 2.16
_exptl_absorpt_coefficient_mu 1.269
_exptl_absorpt_correction_T_max 1.00000
_exptl_absorpt_correction_T_min 0.877856
_exptl_absorpt_correction_type multi-scan
_exptl_absorpt_process_details '(SADABS; Sheldrick, 1997)'
_exptl_crystal_colour 'white colourless'
_exptl_crystal_density_diffrn 1.449
_exptl_crystal_density_method 'not measured'
_exptl_crystal_description rhombic
_exptl_crystal_F_000 2720
_exptl_crystal_size_max 0.300
_exptl_crystal_size_mid 0.250
_exptl_crystal_size_min 0.250
_refine_diff_density_max 0.700
_refine_diff_density_min -0.599
_refine_ls_extinction_coef 0.00029(8)
_refine_ls_extinction_expression Fc^*^=kFc[1+0.001xFc^2^\l^3^/sin(2\q)]^-1/4^
_refine_ls_extinction_method SHELXL
_refine_ls_goodness_of_fit_ref 0.993
_refine_ls_hydrogen_treatment constr
_refine_ls_matrix_type full
_refine_ls_number_parameters 412
_refine_ls_number_reflns 8640
_refine_ls_number_restraints 0
_refine_ls_restrained_S_all 0.993
_refine_ls_R_factor_all 0.1242
_refine_ls_R_factor_gt 0.0536
_refine_ls_shift/su_max 0.827
_refine_ls_shift/su_mean 0.018
_refine_ls_structure_factor_coef Fsqd
_refine_ls_weighting_details 'calc w=1/[\s^2^(Fo^2^)+(0.0561P)^2^+0.0000P] where P=(Fo^2^+2Fc^2^)/3'
_refine_ls_weighting_scheme calc
_refine_ls_wR_factor_gt 0.0990
_refine_ls_wR_factor_ref 0.1173
_reflns_number_gt 5093
_reflns_number_total 8640
_reflns_threshold_expression >2sigma(I)
_cod_data_source_file lc5040.cif
_cod_data_source_block ZnBDCDEF_200K
_cod_original_sg_symbol_H-M 'C 2/c'
_cod_original_formula_sum 'C27.50 H36.50 N2.50 O9.50 Zn1.50'
_cod_database_code 2100442

loop_
_symmetry_equiv_pos_as_xyz
'x, y, z'
'-x, y, -z+1/2'
'x+1/2, y+1/2, z'
'-x+1/2, y+1/2, -z+1/2'
'-x, -y, -z'
'x, -y, z-1/2'
'-x+1/2, -y+1/2, -z'
'x+1/2, -y+1/2, z-1/2'

loop_
_atom_site_type_symbol
_atom_site_label
_atom_site_fract_x
_atom_site_fract_y
_atom_site_fract_z
_atom_site_U_iso_or_equiv
_atom_site_adp_type
_atom_site_calc_flag
_atom_site_refinement_flags
_atom_site_occupancy
_atom_site_disorder_assembly
_atom_site_disorder_group
Zn Zn1 0.153327(10) 0.30181(4) -0.003521(16) 0.01272(10) Uani d . 1 . .
Zn Zn2 0.2500 0.2500 0.0000 0.01229(12) Uani d S 1 . .
O O1 0.10034(6) 0.3543(2) 0.02295(11) 0.0278(5) Uani d . 1 . .
O O2 0.10186(7) 0.4975(3) -0.07112(13) 0.0369(6) Uani d . 1 . .
O O11 0.20275(5) 0.4127(2) -0.00857(10) 0.0152(4) Uani d . 1 . .
O O12 0.18281(7) 0.5182(2) 0.09185(11) 0.0287(6) Uani d . 1 . .
O O21 0.15456(6) 0.2095(2) -0.09940(10) 0.0220(5) Uani d . 1 . .
O O22 0.28567(6) 0.3761(2) 0.06402(10) 0.0186(5) Uani d . 1 . .
O O28 0.16123(6) 0.1741(2) 0.08003(10) 0.0236(5) Uani d . 1 . .
O O29 0.22826(6) 0.1831(2) 0.09575(10) 0.0194(5) Uani d . 1 . .
C C1 0.08405(9) 0.4424(3) -0.02133(16) 0.0224(7) Uani d . 1 . .
C C2 0.04042(9) 0.4726(3) -0.00987(15) 0.0201(7) Uani d . 1 . .
C C3 0.02089(9) 0.5724(3) -0.05089(16) 0.0261(8) Uani d . 1 . .
H H3 0.0347 0.6216 -0.0853 0.031 Uiso calc R 1 . .
C C4 0.01936(9) 0.4003(3) 0.04092(17) 0.0242(7) Uani d . 1 . .
H H4 0.0322 0.3326 0.0687 0.029 Uiso calc R 1 . .
C C11 0.20314(9) 0.5154(3) 0.03657(15) 0.0182(7) Uani d . 1 B .
C C12 0.22781(9) 0.6356(3) 0.01766(16) 0.0202(7) Uani d . 1 . .
C C13 0.22962(10) 0.7469(3) 0.06496(17) 0.0251(7) Uani d . 1 . .
H H13 0.2160 0.7450 0.1084 0.030 Uiso calc R 1 . .
C C14 0.24810(9) 0.6388(3) -0.04720(16) 0.0243(7) Uani d . 1 . .
H H14 0.2469 0.5646 -0.0789 0.029 Uiso calc R 1 . .
C C21 0.18563(9) 0.1405(3) -0.11005(15) 0.0179(7) Uani d . 1 . .
C C22 0.18803(9) 0.0693(3) -0.18324(15) 0.0179(7) Uani d . 1 . .
C C23 0.15616(9) 0.0740(3) -0.23394(16) 0.0249(8) Uani d . 1 . .
H H23 0.1335 0.1248 -0.2241 0.030 Uiso calc R 1 . .
C C24 0.15783(9) -0.0027(3) 0.20022(15) 0.0239(7) Uani d . 1 . .
H H24 0.1361 -0.0042 0.1666 0.029 Uiso calc R 1 . .
C C25 0.19183(9) 0.0705(3) 0.18462(15) 0.0175(7) Uani d . 1 . .
C C26 0.22399(9) 0.0717(4) 0.23522(16) 0.0266(8) Uani d . 1 . .
H H26 0.2470 0.1197 0.2248 0.032 Uiso calc R 1 . .
C C27 0.22219(10) -0.0020(4) -0.19877(16) 0.0280(8) Uani d . 1 . .
H H27 0.2439 -0.0033 -0.1651 0.034 Uiso calc R 1 . .
C C28 0.19412(9) 0.1491(3) 0.11429(14) 0.0164(6) Uani d . 1 . .
N N31 0.09527(10) 0.8396(3) 0.03208(16) 0.0384(8) Uani d . 1 A 1
O O31 0.08720(9) 0.6909(3) 0.12524(14) 0.0504(8) Uani d . 1 A 1
C C31 0.10694(12) 0.7409(4) 0.0761(2) 0.0409(10) Uani d . 1 A 1
H H31 0.1323 0.7052 0.0699 0.049 Uiso calc R 1 A 1
C C32A 0.05466(14) 0.8964(6) 0.0358(3) 0.0521(11) Uani d P 0.913(11) A 1
H H32A 0.0430 0.9054 -0.0138 0.063 Uiso calc PR 0.913(11) A 1
H H32B 0.0382 0.8334 0.0621 0.063 Uiso calc PR 0.913(11) A 1
C C33A 0.05389(17) 1.0303(6) 0.0726(4) 0.086(3) Uani d P 0.913(11) A 1
H H33A 0.0269 1.0634 0.0721 0.130 Uiso calc PR 0.913(11) A 1
H H33B 0.0703 1.0931 0.0470 0.130 Uiso calc PR 0.913(11) A 1
H H33C 0.0640 1.0212 0.1225 0.130 Uiso calc PR 0.913(11) A 1
C C34 0.12165(13) 0.8891(5) -0.0246(2) 0.0576(13) Uani d . 1 A 1
H H34A 0.1486 0.8559 -0.0140 0.069 Uiso calc R 1 A 1
H H34B 0.1224 0.9875 -0.0232 0.069 Uiso calc R 1 A 1
C C35 0.10760(18) 0.8431(5) -0.1010(2) 0.0875(19) Uani d . 1 A 1
H H35A 0.1090 0.7459 -0.1039 0.131 Uiso calc R 1 A 1
H H35B 0.1244 0.8825 -0.1368 0.131 Uiso calc R 1 A 1
H H35C 0.0804 0.8718 -0.1108 0.131 Uiso calc R 1 A 1
C C32B 0.0548(2) 0.896(4) 0.0355(6) 0.0521(11) Uani d PR 0.087(11) A 3
H H32C 0.0439 0.8845 0.0836 0.063 Uiso calc PR 0.087(11) A 3
H H32D 0.0365 0.8581 -0.0019 0.063 Uiso calc PR 0.087(11) A 3
C C33B 0.0651(5) 1.051(3) 0.0192(8) 0.086(3) Uani d PR 0.087(11) A 3
H H33D 0.0791 1.0900 0.0614 0.130 Uiso d PR 0.087(11) A 3
H H33E 0.0404 1.0979 0.0094 0.130 Uiso d PR 0.087(11) A 3
H H33F 0.0821 1.0567 -0.0227 0.130 Uiso d PR 0.087(11) A 3
N N51 0.12367(9) 0.4701(3) 0.19265(14) 0.0363(8) Uani d . 1 B 5
H H51A 0.1421 0.4409 0.1617 0.044 Uiso calc R 1 B 5
H H51B 0.1094 0.5358 0.1692 0.044 Uiso calc R 1 B 5
C C52 0.14510(12) 0.5320(4) 0.2580(2) 0.0469(11) Uani d . 1 B 5
H H52A 0.1256 0.5593 0.2930 0.056 Uiso calc R 1 B 5
H H52B 0.1589 0.6131 0.2425 0.056 Uiso calc R 1 B 5
C C53 0.17479(13) 0.4390(6) 0.2955(2) 0.0717(15) Uani d . 1 B 5
H H53B 0.1609 0.3653 0.3177 0.108 Uiso calc R 1 B 5
H H53A 0.1900 0.4882 0.3327 0.108 Uiso calc R 1 B 5
H H53C 0.1925 0.4037 0.2600 0.108 Uiso calc R 1 B 5
C C54 0.09615(12) 0.3548(4) 0.2072(2) 0.0440(10) Uani d . 1 B 5
H H54B 0.1101 0.2889 0.2387 0.053 Uiso calc R 1 B 5
H H54A 0.0886 0.3102 0.1612 0.053 Uiso calc R 1 B 5
C C55 0.05912(12) 0.4020(5) 0.2435(2) 0.0636(14) Uani d . 1 B 5
H H55C 0.0664 0.4403 0.2907 0.095 Uiso calc R 1 B 5
H H55A 0.0415 0.3263 0.2496 0.095 Uiso calc R 1 B 5
H H55B 0.0458 0.4695 0.2132 0.095 Uiso calc R 1 B 5
O O71 0.0086(4) 0.1199(8) 0.2910(7) 0.148(5) Uani d P 0.50 . 6
N N71 0.0024(14) -0.0951(8) 0.244(4) 0.067(8) Uani d P 0.50 C 6
C C71 0.0144(4) 0.0299(12) 0.2304(8) 0.087(4) Uani d P 0.50 C 6
H H71 0.0253 0.0565 0.1865 0.105 Uiso calc PR 0.50 C 6
C C72 -0.0376(5) -0.1346(16) 0.2227(8) 0.054(4) Uani d P 0.50 C 6
H H72A -0.0549 -0.0561 0.2273 0.065 Uiso calc PR 0.50 C 6
H H72B -0.0463 -0.2025 0.2573 0.065 Uiso calc PR 0.50 C 6
C C75 0.0331(8) -0.241(3) 0.3352(10) 0.103(9) Uani d P 0.50 C 6
H H75A 0.0329 -0.1624 0.3665 0.155 Uiso calc PR 0.50 C 6
H H75B 0.0568 -0.2933 0.3465 0.155 Uiso calc PR 0.50 C 6
H H75C 0.0099 -0.2953 0.3431 0.155 Uiso calc PR 0.50 C 6
C C74 0.0328(6) -0.1979(17) 0.2585(9) 0.071(5) Uani d P 0.50 C 6
H H74A 0.0589 -0.1616 0.2476 0.086 Uiso calc PR 0.50 C 6
H H74B 0.0275 -0.2756 0.2268 0.086 Uiso calc PR 0.50 C 6
C C73 -0.0440(7) -0.192(2) 0.1446(9) 0.069(5) Uani d P 0.50 C 6
H H73A -0.0374 -0.1237 0.1094 0.104 Uiso calc PR 0.50 C 6
H H73B -0.0715 -0.2184 0.1365 0.104 Uiso calc PR 0.50 C 6
H H73C -0.0270 -0.2696 0.1390 0.104 Uiso calc PR 0.50 C 6

loop_
_atom_site_aniso_label
_atom_site_aniso_U_11
_atom_site_aniso_U_22
_atom_site_aniso_U_33
_atom_site_aniso_U_12
_atom_site_aniso_U_13
_atom_site_aniso_U_23
Zn1 0.01016(18) 0.0158(2) 0.01228(16) 0.00132(14) 0.00122(11) -0.00025(14)
Zn2 0.0109(3) 0.0156(3) 0.0105(2) -0.0010(2) 0.00141(17) 0.00002(19)
O1 0.0152(12) 0.0394(15) 0.0289(12) 0.0125(11) 0.0020(9) 0.0023(11)
O2 0.0204(14) 0.0457(17) 0.0459(14) 0.0069(12) 0.0158(11) 0.0118(13)
O11 0.0128(11) 0.0126(12) 0.0202(10) -0.0001(8) 0.0023(8) -0.0019(8)
O12 0.0309(14) 0.0258(14) 0.0308(12) -0.0059(11) 0.0163(10) -0.0056(10)
O21 0.0188(12) 0.0296(13) 0.0175(10) 0.0034(10) 0.0001(8) -0.0069(9)
O22 0.0201(12) 0.0195(12) 0.0157(10) -0.0026(9) -0.0039(8) -0.0039(9)
O28 0.0184(12) 0.0311(15) 0.0215(10) 0.0000(10) 0.0014(9) 0.0141(10)
O29 0.0165(12) 0.0272(13) 0.0146(9) -0.0014(10) 0.0025(8) 0.0050(9)
C1 0.0149(17) 0.027(2) 0.0249(16) 0.0024(14) -0.0013(13) -0.0093(14)
C2 0.0148(17) 0.0222(18) 0.0232(15) 0.0026(14) -0.0004(12) -0.0022(13)
C3 0.0234(19) 0.028(2) 0.0278(17) 0.0025(15) 0.0089(14) 0.0056(15)
C4 0.0163(17) 0.025(2) 0.0312(17) 0.0071(15) 0.0007(13) 0.0058(14)
C11 0.0153(17) 0.0163(17) 0.0228(15) 0.0033(13) -0.0015(12) 0.0021(13)
C12 0.0184(17) 0.0176(17) 0.0247(15) 0.0022(14) 0.0021(12) 0.0018(13)
C13 0.030(2) 0.0227(18) 0.0226(15) -0.0042(16) 0.0057(13) -0.0011(14)
C14 0.031(2) 0.0173(18) 0.0252(16) -0.0005(15) 0.0066(13) -0.0032(14)
C21 0.0194(17) 0.0196(17) 0.0149(13) -0.0055(14) 0.0027(12) -0.0023(12)
C22 0.0175(17) 0.0207(17) 0.0156(14) -0.0012(13) 0.0021(11) -0.0052(12)
C23 0.0203(18) 0.034(2) 0.0208(15) 0.0050(15) 0.0014(13) -0.0101(14)
C24 0.0199(18) 0.034(2) 0.0173(14) -0.0023(15) -0.0038(12) 0.0086(14)
C25 0.0155(16) 0.0220(18) 0.0152(13) 0.0030(13) 0.0021(11) 0.0027(12)
C26 0.0173(18) 0.039(2) 0.0238(16) -0.0094(16) -0.0002(13) 0.0124(15)
C27 0.0209(18) 0.042(2) 0.0207(15) 0.0062(16) -0.0062(13) -0.0119(15)
C28 0.0207(17) 0.0152(16) 0.0134(13) 0.0003(13) 0.0033(12) 0.0020(12)
N31 0.041(2) 0.034(2) 0.0400(17) -0.0005(16) 0.0052(14) 0.0061(15)
O31 0.058(2) 0.0475(19) 0.0458(16) 0.0050(15) 0.0091(14) 0.0126(14)
C31 0.034(2) 0.040(2) 0.049(2) 0.0021(19) -0.0001(18) -0.004(2)
C32A 0.046(3) 0.047(3) 0.062(3) 0.000(2) -0.006(2) 0.004(2)
C33A 0.060(4) 0.048(4) 0.149(8) 0.017(3) -0.022(4) -0.020(4)
C34 0.068(3) 0.047(3) 0.059(3) -0.017(2) 0.014(2) 0.011(2)
C35 0.144(5) 0.069(4) 0.052(3) -0.042(4) 0.034(3) -0.003(3)
C32B 0.046(3) 0.047(3) 0.062(3) 0.000(2) -0.006(2) 0.004(2)
C33B 0.060(4) 0.048(4) 0.149(8) 0.017(3) -0.022(4) -0.020(4)
N51 0.0373(19) 0.046(2) 0.0268(15) 0.0008(15) 0.0111(13) 0.0046(14)
C52 0.050(3) 0.052(3) 0.039(2) -0.015(2) 0.0050(19) -0.008(2)
C53 0.044(3) 0.098(4) 0.072(3) -0.010(3) -0.015(2) 0.011(3)
C54 0.057(3) 0.044(3) 0.0312(19) -0.013(2) 0.0019(18) 0.0051(18)
C55 0.053(3) 0.083(4) 0.056(3) -0.021(3) 0.025(2) -0.007(3)
O71 0.132(9) 0.051(5) 0.258(16) -0.013(6) -0.033(9) -0.001(7)
N71 0.044(7) 0.047(4) 0.11(2) 0.018(13) -0.031(9) -0.028(14)
C71 0.110(13) 0.048(7) 0.103(11) 0.007(8) -0.009(8) 0.000(7)
C72 0.055(7) 0.064(11) 0.045(8) -0.004(8) 0.013(6) -0.003(6)
C75 0.12(2) 0.14(2) 0.045(10) 0.081(16) 0.004(10) -0.004(10)
C74 0.067(10) 0.098(14) 0.050(8) 0.042(11) 0.002(7) 0.006(8)
C73 0.073(10) 0.092(14) 0.043(9) -0.013(9) -0.001(7) -0.020(8)

loop_
_atom_type_symbol
_atom_type_description
_atom_type_scat_dispersion_real
_atom_type_scat_dispersion_imag
_atom_type_scat_source
C C 0.0033 0.0016 'International Tables Vol C Tables 4.2.6.8 and 6.1.1.4'
H H 0.0000 0.0000 'International Tables Vol C Tables 4.2.6.8 and 6.1.1.4'
O O 0.0106 0.0060 'International Tables Vol C Tables 4.2.6.8 and 6.1.1.4'
Zn Zn 0.2839 1.4301 'International Tables Vol C Tables 4.2.6.8 and 6.1.1.4'
N N 0.0061 0.0033 'International Tables Vol C Tables 4.2.6.8 and 6.1.1.4'

loop_
_geom_angle_atom_site_label_1
_geom_angle_atom_site_label_2
_geom_angle_atom_site_label_3
_geom_angle_site_symmetry_1
_geom_angle_site_symmetry_3
_geom_angle
O1 Zn1 O21 . . 113.60(9)
O1 Zn1 O28 . . 94.12(9)
O21 Zn1 O28 . . 112.30(9)
O1 Zn1 O11 . . 129.77(9)
O21 Zn1 O11 . . 99.40(8)
O28 Zn1 O11 . . 107.53(8)
O29 Zn2 O29 7 . 180.00(11)
O29 Zn2 O22 7 . 94.01(8)
O29 Zn2 O22 . . 85.99(8)
O29 Zn2 O22 7 7 85.99(8)
O29 Zn2 O22 . 7 94.01(8)
O22 Zn2 O22 . 7 180.00(13)
O29 Zn2 O11 7 7 90.82(7)
O29 Zn2 O11 . 7 89.18(7)
O22 Zn2 O11 . 7 90.17(8)
O22 Zn2 O11 7 7 89.83(8)
O29 Zn2 O11 7 . 89.18(7)
O29 Zn2 O11 . . 90.82(7)
O22 Zn2 O11 . . 89.83(8)
O22 Zn2 O11 7 . 90.17(8)
O11 Zn2 O11 7 . 180.00(7)
C1 O1 Zn1 . . 113.12(19)
C11 O11 Zn1 . . 112.56(17)
C11 O11 Zn2 . . 121.42(17)
Zn1 O11 Zn2 . . 100.83(8)
C11 O12 H51A . . 154.0
C21 O21 Zn1 . . 115.69(18)
C21 O22 Zn2 7 . 135.1(2)
C28 O28 Zn1 . . 125.86(19)
C28 O29 Zn2 . . 133.22(18)
O2 C1 O1 . . 123.5(3)
O2 C1 C2 . . 121.0(3)
O1 C1 C2 . . 115.5(3)
C3 C2 C4 . . 119.0(3)
C3 C2 C1 . . 120.1(3)
C4 C2 C1 . . 120.9(3)
C2 C3 C4 . 5_565 120.3(3)
C2 C3 H3 . . 119.9
C4 C3 H3 5_565 . 119.9
C2 C4 C3 . 5_565 120.7(3)
C2 C4 H4 . . 119.6
C3 C4 H4 5_565 . 119.6
O12 C11 O11 . . 122.6(3)
O12 C11 C12 . . 119.9(3)
O11 C11 C12 . . 117.5(2)
C14 C12 C13 . . 119.9(3)
C14 C12 C11 . . 120.7(3)
C13 C12 C11 . . 119.4(3)
C12 C13 C14 . 7_565 120.1(3)
C12 C13 H13 . . 120.0
C14 C13 H13 7_565 . 120.0
C12 C14 C13 . 7_565 120.1(3)
C12 C14 H14 . . 120.0
C13 C14 H14 7_565 . 120.0
O22 C21 O21 7 . 125.2(3)
O22 C21 C22 7 . 117.3(3)
O21 C21 C22 . . 117.4(3)
C23 C22 C27 . . 120.1(3)
C23 C22 C21 . . 120.3(3)
C27 C22 C21 . . 119.5(3)
C22 C23 C24 . 6 120.0(3)
C22 C23 H23 . . 120.0
C24 C23 H23 6 . 120.0
C25 C24 C23 . 6_556 120.2(3)
C25 C24 H24 . . 119.9
C23 C24 H24 6_556 . 119.9
C24 C25 C26 . . 119.2(3)
C24 C25 C28 . . 121.1(3)
C26 C25 C28 . . 119.7(3)
C25 C26 C27 . 6_556 120.6(3)
C25 C26 H26 . . 119.7
C27 C26 H26 6_556 . 119.7
C22 C27 C26 . 6 119.8(3)
C22 C27 H27 . . 120.1
C26 C27 H27 6 . 120.1
O29 C28 O28 . . 126.8(3)
O29 C28 C25 . . 116.7(3)
O28 C28 C25 . . 116.4(2)
C31 N31 C34 . . 120.3(3)
C31 N31 C32B . . 120.5(12)
C34 N31 C32B . . 119.1(11)
C31 N31 C32A . . 120.3(4)
C34 N31 C32A . . 119.3(4)
C32B N31 C32A . . 0.2(11)
C31 O31 H51B . . 115.0
O31 C31 N31 . . 125.8(4)
O31 C31 H31 . . 117.1
N31 C31 H31 . . 117.1
C33A C32A N31 . . 113.2(4)
C33A C32A H32A . . 108.9
N31 C32A H32A . . 108.9
C33A C32A H32B . . 108.9
N31 C32A H32B . . 108.9
H32A C32A H32B . . 107.8
N31 C34 C35 . . 111.9(4)
N31 C34 H34A . . 109.2
C35 C34 H34A . . 109.2
N31 C34 H34B . . 109.2
C35 C34 H34B . . 109.2
H34A C34 H34B . . 107.9
N31 C32B C33B . . 98.5(5)
N31 C32B H32C . . 112.1
C33B C32B H32C . . 112.0
N31 C32B H32D . . 112.1
C33B C32B H32D . . 112.0
H32C C32B H32D . . 109.7
C52 N51 C54 . . 116.6(3)
C52 N51 H51A . . 108.1
C54 N51 H51A . . 108.1
C52 N51 H51B . . 108.1
C54 N51 H51B . . 108.1
H51A N51 H51B . . 107.3
N51 C52 C53 . . 113.6(4)
N51 C52 H52A . . 108.8
C53 C52 H52A . . 108.8
N51 C52 H52B . . 108.8
C53 C52 H52B . . 108.8
H52A C52 H52B . . 107.7
N51 C54 C55 . . 111.6(3)
N51 C54 H54B . . 109.3
C55 C54 H54B . . 109.3
N51 C54 H54A . . 109.3
C55 C54 H54A . . 109.3
H54B C54 H54A . . 108.0
C71 O71 C71 2 . 54.0(11)
C71 O71 O71 2 2 60.2(8)
C71 O71 O71 . 2 47.7(7)
C71 N71 C72 . . 119(3)
C71 N71 C74 . . 118(3)
C72 N71 C74 . . 119.9(15)
N71 C71 O71 . . 112(3)
N71 C71 H71 . . 124.2
O71 C71 H71 . . 123.5
N71 C72 C73 . . 116(3)
N71 C72 H72A . . 108.5
C73 C72 H72A . . 108.4
N71 C72 H72B . . 107.7
C73 C72 H72B . . 108.4
H72A C72 H72B . . 107.5
N71 C74 C75 . . 111(3)
N71 C74 H74A . . 108.8
C75 C74 H74A . . 109.3
N71 C74 H74B . . 110.6
C75 C74 H74B . . 109.3
H74A C74 H74B . . 108.0

loop_
_geom_bond_atom_site_label_1
_geom_bond_atom_site_label_2
_geom_bond_site_symmetry_2
_geom_bond_distance
Zn1 O1 . 1.926(2)
Zn1 O21 . 1.9687(19)
Zn1 O28 . 1.9813(19)
Zn1 O11 . 1.9854(19)
Zn2 O29 7 2.0264(18)
Zn2 O29 . 2.0264(18)
Zn2 O22 . 2.0491(19)
Zn2 O22 7 2.0491(19)
Zn2 O11 7 2.2502(19)
Zn2 O11 . 2.2502(19)
O1 C1 . 1.288(4)
O2 C1 . 1.231(4)
O11 C11 . 1.302(3)
O12 C11 . 1.238(3)
O12 H51A . 2.0477
O21 C21 . 1.263(3)
O22 C21 7 1.256(3)
O28 C28 . 1.264(3)
O29 C28 . 1.249(3)
C1 C2 . 1.511(4)
C2 C3 . 1.381(4)
C2 C4 . 1.383(4)
C3 C4 5_565 1.391(4)
C3 H3 . 0.9300
C4 C3 5_565 1.391(4)
C4 H4 . 0.9300
C11 C12 . 1.490(4)
C12 C14 . 1.386(4)
C12 C13 . 1.393(4)
C13 C14 7_565 1.396(4)
C13 H13 . 0.9300
C14 C13 7_565 1.396(4)
C14 H14 . 0.9300
C21 O22 7 1.256(3)
C21 C22 . 1.510(4)
C22 C23 . 1.379(4)
C22 C27 . 1.380(4)
C23 C24 6 1.392(4)
C23 H23 . 0.9300
C24 C25 . 1.385(4)
C24 C23 6_556 1.392(4)
C24 H24 . 0.9300
C25 C26 . 1.384(4)
C25 C28 . 1.500(4)
C26 C27 6_556 1.387(4)
C26 H26 . 0.9300
C27 C26 6 1.387(4)
C27 H27 . 0.9300
N31 C31 . 1.308(5)
N31 C34 . 1.468(5)
N31 C32B . 1.467(17)
N31 C32A . 1.472(5)
O31 C31 . 1.236(4)
O31 H51B . 1.8628
C31 H31 . 0.9300
C32A C33A . 1.479(7)
C32A H32A . 0.9700
C32A H32B . 0.9700
C33A H33A . 0.9600
C33A H33B . 0.9600
C33A H33C . 0.9600
C33A H33D . 1.0540
C34 C35 . 1.518(6)
C34 H34A . 0.9700
C34 H34B . 0.9700
C35 H35A . 0.9600
C35 H35B . 0.9600
C35 H35C . 0.9600
C32B C33B . 1.5914
C32B H32C . 0.9699
C32B H32D . 0.9700
C33B H33D . 0.9606
C33B H33E . 0.9586
C33B H33F . 0.9714
N51 C52 . 1.490(4)
N51 C54 . 1.493(4)
N51 H51A . 0.9000
N51 H51B . 0.9000
C52 C53 . 1.493(6)
C52 H52A . 0.9700
C52 H52B . 0.9700
C53 H53B . 0.9600
C53 H53A . 0.9600
C53 H53C . 0.9600
C54 C55 . 1.501(5)
C54 H54B . 0.9700
C54 H54A . 0.9700
C55 H55C . 0.9600
C55 H55A . 0.9600
C55 H55B . 0.9600
O71 C71 2 1.224(13)
O71 C71 . 1.435(14)
O71 O71 2 1.57(2)
O71 H55A . 2.4449
N71 C71 . 1.32(2)
N71 C72 . 1.43(5)
N71 C74 . 1.45(4)
C71 H71 . 0.9300
C72 C73 . 1.54(3)
C72 H72A . 0.9700
C72 H72B . 0.9700
C75 C74 . 1.46(3)
C75 H75A . 0.9600
C75 H75B . 0.9600
C75 H75C . 0.9600
C74 H74A . 0.9700
C74 H74B . 0.9700
C73 H73A . 0.9600
C73 H73B . 0.9600
C73 H73C . 0.9600

loop_
_geom_torsion_atom_site_label_1
_geom_torsion_atom_site_label_2
_geom_torsion_atom_site_label_3
_geom_torsion_atom_site_label_4
_geom_torsion_site_symmetry_1
_geom_torsion_site_symmetry_4
_geom_torsion
O21 Zn1 O1 C1 . . -63.5(2)
O28 Zn1 O1 C1 . . 179.9(2)
O11 Zn1 O1 C1 . . 63.0(2)
O1 Zn1 O11 C11 . . 27.9(2)
O21 Zn1 O11 C11 . . 159.67(18)
O28 Zn1 O11 C11 . . -83.22(19)
O1 Zn1 O11 Zn2 . . 158.78(9)
O21 Zn1 O11 Zn2 . . -69.48(9)
O28 Zn1 O11 Zn2 . . 47.63(9)
O29 Zn2 O11 C11 7 . -110.8(2)
O29 Zn2 O11 C11 . . 69.2(2)
O22 Zn2 O11 C11 . . -16.8(2)
O22 Zn2 O11 C11 7 . 163.2(2)
O29 Zn2 O11 Zn1 7 . 124.16(8)
O29 Zn2 O11 Zn1 . . -55.84(8)
O22 Zn2 O11 Zn1 . . -141.83(8)
O22 Zn2 O11 Zn1 7 . 38.17(8)
O1 Zn1 O21 C21 . . -160.9(2)
O28 Zn1 O21 C21 . . -55.6(2)
O11 Zn1 O21 C21 . . 57.9(2)
O29 Zn2 O22 C21 7 7 -112.9(3)
O29 Zn2 O22 C21 . 7 67.1(3)
O11 Zn2 O22 C21 7 7 -22.1(3)
O11 Zn2 O22 C21 . 7 157.9(3)
O1 Zn1 O28 C28 . . -146.8(2)
O21 Zn1 O28 C28 . . 95.6(2)
O11 Zn1 O28 C28 . . -12.8(3)
O22 Zn2 O29 C28 . . 141.9(3)
O22 Zn2 O29 C28 7 . -38.1(3)
O11 Zn2 O29 C28 7 . -127.8(3)
O11 Zn2 O29 C28 . . 52.2(3)
Zn1 O1 C1 O2 . . -6.7(4)
Zn1 O1 C1 C2 . . 171.6(2)
O2 C1 C2 C3 . . -6.2(5)
O1 C1 C2 C3 . . 175.4(3)
O2 C1 C2 C4 . . 173.1(3)
O1 C1 C2 C4 . . -5.3(4)
C4 C2 C3 C4 . 5_565 0.2(5)
C1 C2 C3 C4 . 5_565 179.5(3)
C3 C2 C4 C3 . 5_565 -0.2(5)
C1 C2 C4 C3 . 5_565 -179.5(3)
H51A O12 C11 O11 . . -2.1
H51A O12 C11 C12 . . 174.9
Zn1 O11 C11 O12 . . 22.5(3)
Zn2 O11 C11 O12 . . -97.0(3)
Zn1 O11 C11 C12 . . -154.5(2)
Zn2 O11 C11 C12 . . 86.0(3)
O12 C11 C12 C14 . . -174.6(3)
O11 C11 C12 C14 . . 2.6(4)
O12 C11 C12 C13 . . 3.9(4)
O11 C11 C12 C13 . . -179.0(3)
C14 C12 C13 C14 . 7_565 -0.2(5)
C11 C12 C13 C14 . 7_565 -178.6(3)
C13 C12 C14 C13 . 7_565 0.2(5)
C11 C12 C14 C13 . 7_565 178.6(3)
Zn1 O21 C21 O22 . 7 2.3(4)
Zn1 O21 C21 C22 . . -179.30(19)
O22 C21 C22 C23 7 . 174.7(3)
O21 C21 C22 C23 . . -3.9(4)
O22 C21 C22 C27 7 . -4.6(4)
O21 C21 C22 C27 . . 176.9(3)
C27 C22 C23 C24 . 6 2.4(5)
C21 C22 C23 C24 . 6 -176.9(3)
C23 C24 C25 C26 6_556 . 0.0(5)
C23 C24 C25 C28 6_556 . -179.4(3)
C24 C25 C26 C27 . 6_556 -0.8(5)
C28 C25 C26 C27 . 6_556 178.7(3)
C23 C22 C27 C26 . 6 -1.6(5)
C21 C22 C27 C26 . 6 177.6(3)
Zn2 O29 C28 O28 . . -15.8(5)
Zn2 O29 C28 C25 . . 164.29(19)
Zn1 O28 C28 O29 . . -11.5(5)
Zn1 O28 C28 C25 . . 168.37(19)
C24 C25 C28 O29 . . -162.4(3)
C26 C25 C28 O29 . . 18.1(4)
C24 C25 C28 O28 . . 17.6(4)
C26 C25 C28 O28 . . -161.8(3)
H51B O31 C31 N31 . . 171.6
C34 N31 C31 O31 . . -179.6(4)
C32B N31 C31 O31 . . -3.4(9)
C32A N31 C31 O31 . . -3.3(6)
C31 N31 C32A C33A . . 104.3(6)
C34 N31 C32A C33A . . -79.4(6)
C32B N31 C32A C33A . . -10E1(10)
C31 N31 C34 C35 . . 106.2(5)
C32B N31 C34 C35 . . -70.0(9)
C32A N31 C34 C35 . . -70.1(5)
C31 N31 C32B C33B . . 143.8(4)
C34 N31 C32B C33B . . -40.0(6)
C32A N31 C32B C33B . . 12E1(10)
C54 N51 C52 C53 . . 66.7(4)
C52 N51 C54 C55 . . 71.4(4)
C72 N71 C71 O71 . . 92(5)
C74 N71 C71 O71 . . -106(4)
C71 O71 C71 N71 2 . -39(2)
O71 O71 C71 N71 2 . -119(3)
H55A O71 C71 N71 . . 173.3
C71 N71 C72 C73 . . 89(4)
C74 N71 C72 C73 . . -72(5)
C71 N71 C74 C75 . . 111(5)
C72 N71 C74 C75 . . -88(5)
